data_2234281
loop_
_publ_author_name
'Attia, Mohamed I.'
'El-Brollosy, Nasser R.'
'Ghabbour, Hazem A.'
'Arshad, Suhana'
'Fun, Hoong-Kun'

_publ_section_title
;
 5-Methoxy-1-[(5-methoxy-1<i>H</i>-indol-2-yl)methyl]-1<i>H</i>-indole
;
_journal_coeditor_code IS5084
_journal_issue 4
_journal_name_full 'Acta Crystallographica Section E'
_journal_page_first o971
_journal_paper_doi 10.1107/S1600536812009257
_journal_volume 68
_journal_year 2012
_chemical_formula_iupac 'C19 H18 N2 O2'
_chemical_formula_moiety 'C19 H18 N2 O2'
_chemical_formula_sum 'C19 H18 N2 O2'
_chemical_formula_weight 306.35
_chemical_name_systematic
;
5-Methoxy-1-[(5-methoxy-1<i>H</i>-indol-2-yl)methyl]-1<i>H</i>-indole
;
_space_group_IT_number 14
_symmetry_cell_setting monoclinic
_symmetry_space_group_name_Hall '-P 2ybc'
_symmetry_space_group_name_H-M 'P 1 21/c 1'
_atom_sites_solution_hydrogens geom
_atom_sites_solution_primary direct
_atom_sites_solution_secondary difmap
_audit_creation_method SHELXL-97
_cell_angle_alpha 90.00
_cell_angle_beta 98.903(4)
_cell_angle_gamma 90.00
_cell_formula_units_Z 4
_cell_length_a 9.4446(5)
_cell_length_b 19.5625(8)
_cell_length_c 8.6657(5)
_cell_measurement_reflns_used 919
_cell_measurement_temperature 296(2)
_cell_measurement_theta_max 60.75
_cell_measurement_theta_min 4.52
_cell_volume 1581.78(14)
_computing_cell_refinement 'SAINT (Bruker, 2009)'
_computing_data_collection 'APEX2 (Bruker, 2009)'
_computing_data_reduction 'SAINT (Bruker, 2009)'
_computing_molecular_graphics 'SHELXTL (Sheldrick, 2008)'
_computing_publication_material
;
SHELXTL (Sheldrick, 2008) and PLATON (Spek, 2009)
;
_computing_structure_refinement 'SHELXTL (Sheldrick, 2008)'
_computing_structure_solution 'SHELXTL (Sheldrick, 2008)'
_diffrn_ambient_temperature 296(2)
_diffrn_measured_fraction_theta_full 0.963
_diffrn_measured_fraction_theta_max 0.963
_diffrn_measurement_device_type 'Bruker APEXII CCD'
_diffrn_measurement_method '\f and \w scans'
_diffrn_radiation_monochromator graphite
_diffrn_radiation_source 'fine-focus sealed tube'
_diffrn_radiation_type CuK\a
_diffrn_radiation_wavelength 1.54178
_diffrn_reflns_av_R_equivalents 0.0410
_diffrn_reflns_av_sigmaI/netI 0.0629
_diffrn_reflns_limit_h_max 11
_diffrn_reflns_limit_h_min -11
_diffrn_reflns_limit_k_max 22
_diffrn_reflns_limit_k_min -22
_diffrn_reflns_limit_l_max 9
_diffrn_reflns_limit_l_min -8
_diffrn_reflns_number 9421
_diffrn_reflns_theta_full 64.97
_diffrn_reflns_theta_max 64.97
_diffrn_reflns_theta_min 4.52
_exptl_absorpt_coefficient_mu 0.676
_exptl_absorpt_correction_T_max 0.9606
_exptl_absorpt_correction_T_min 0.5751
_exptl_absorpt_correction_type multi-scan
_exptl_absorpt_process_details '(<i>SADABS</i>; Bruker, 2009)'
_exptl_crystal_colour pink
_exptl_crystal_density_diffrn 1.286
_exptl_crystal_density_method 'not measured'
_exptl_crystal_description plate
_exptl_crystal_F_000 648
_exptl_crystal_size_max 0.92
_exptl_crystal_size_mid 0.20
_exptl_crystal_size_min 0.06
_refine_diff_density_max 0.147
_refine_diff_density_min -0.136
_refine_ls_extinction_coef 0.0029(5)
_refine_ls_extinction_expression Fc^*^=kFc[1+0.001xFc^2^\l^3^/sin(2\q)]^-1/4^
_refine_ls_extinction_method SHELXL
_refine_ls_goodness_of_fit_ref 1.059
_refine_ls_hydrogen_treatment mixed
_refine_ls_matrix_type full
_refine_ls_number_parameters 215
_refine_ls_number_reflns 2584
_refine_ls_number_restraints 0
_refine_ls_restrained_S_all 1.059
_refine_ls_R_factor_all 0.0564
_refine_ls_R_factor_gt 0.0461
_refine_ls_shift/su_max 0.000
_refine_ls_shift/su_mean 0.000
_refine_ls_structure_factor_coef Fsqd
_refine_ls_weighting_details 'calc w=1/[\s^2^(Fo^2^)+(0.0478P)^2^+0.3465P] where P=(Fo^2^+2Fc^2^)/3'
_refine_ls_weighting_scheme calc
_refine_ls_wR_factor_gt 0.1242
_refine_ls_wR_factor_ref 0.1329
_reflns_number_gt 2087
_reflns_number_total 2584
_reflns_threshold_expression 'I > 2\s(I)'
_cod_data_source_file is5084.cif
_cod_data_source_block I
_cod_original_sg_symbol_H-M 'P 21/c'
_cod_database_code 2234281
_cod_database_fobs_code 2234281

loop_
_symmetry_equiv_pos_as_xyz
'x, y, z'
'-x, y+1/2, -z+1/2'
'-x, -y, -z'
'x, -y-1/2, z-1/2'

loop_
_atom_site_type_symbol
_atom_site_label
_atom_site_fract_x
_atom_site_fract_y
_atom_site_fract_z
_atom_site_U_iso_or_equiv
_atom_site_adp_type
_atom_site_calc_flag
_atom_site_refinement_flags
_atom_site_occupancy
_atom_site_symmetry_multiplicity
N N1 0.57956(17) 0.66569(8) 0.6878(2) 0.0604(4) Uani d . 1 1
N N2 0.32036(18) 0.76234(9) 0.5805(2) 0.0588(4) Uani d . 1 1
O O1 1.08253(15) 0.66541(8) 0.44352(19) 0.0727(5) Uani d . 1 1
O O2 0.1802(2) 1.02435(9) 0.3902(2) 0.0978(6) Uani d . 1 1
C C1 0.4392(2) 0.77296(11) 0.6916(2) 0.0573(5) Uani d . 1 1
C C2 0.4672(2) 0.84059(11) 0.7021(2) 0.0616(5) Uani d . 1 1
H H2A 0.5421 0.8610 0.7683 0.074 Uiso calc R 1 1
C C3 0.36179(19) 0.87542(10) 0.5938(2) 0.0536(5) Uani d . 1 1
C C4 0.3345(2) 0.94428(11) 0.5531(3) 0.0644(6) Uani d . 1 1
H H4A 0.3924 0.9789 0.6018 0.077 Uiso calc R 1 1
C C5 0.2203(2) 0.95918(11) 0.4396(3) 0.0675(6) Uani d . 1 1
C C6 0.1345(2) 0.90736(12) 0.3641(3) 0.0703(6) Uani d . 1 1
H H6A 0.0593 0.9188 0.2859 0.084 Uiso calc R 1 1
C C7 0.1585(2) 0.84013(12) 0.4025(3) 0.0661(6) Uani d . 1 1
H H7A 0.1008 0.8059 0.3519 0.079 Uiso calc R 1 1
C C8 0.27154(19) 0.82467(9) 0.5191(2) 0.0529(5) Uani d . 1 1
C C9 0.5147(2) 0.71548(12) 0.7821(3) 0.0709(6) Uani d . 1 1
H H9A 0.5893 0.7342 0.8602 0.085 Uiso calc R 1 1
H H9B 0.4470 0.6918 0.8368 0.085 Uiso calc R 1 1
C C10 0.5303(2) 0.60163(11) 0.6481(3) 0.0728(6) Uani d . 1 1
H H10A 0.4461 0.5831 0.6732 0.087 Uiso calc R 1 1
C C11 0.6216(2) 0.56865(11) 0.5667(3) 0.0704(6) Uani d . 1 1
H H11A 0.6112 0.5244 0.5271 0.084 Uiso calc R 1 1
C C12 0.73578(19) 0.61433(9) 0.5536(2) 0.0535(5) Uani d . 1 1
C C13 0.86132(19) 0.60976(9) 0.4852(2) 0.0552(5) Uani d . 1 1
H H13A 0.8813 0.5708 0.4311 0.066 Uiso calc R 1 1
C C14 0.95290(19) 0.66412(10) 0.5005(2) 0.0538(5) Uani d . 1 1
C C15 0.9232(2) 0.72402(10) 0.5783(2) 0.0565(5) Uani d . 1 1
H H15A 0.9874 0.7603 0.5852 0.068 Uiso calc R 1 1
C C16 0.8003(2) 0.72991(9) 0.6444(2) 0.0548(5) Uani d . 1 1
H H16A 0.7802 0.7696 0.6961 0.066 Uiso calc R 1 1
C C17 0.70772(19) 0.67448(9) 0.6312(2) 0.0505(4) Uani d . 1 1
C C18 1.1240(3) 0.60545(15) 0.3717(4) 0.0934(8) Uani d . 1 1
H H18A 1.2164 0.6122 0.3411 0.140 Uiso calc R 1 1
H H18B 1.0550 0.5953 0.2811 0.140 Uiso calc R 1 1
H H18C 1.1287 0.5680 0.4440 0.140 Uiso calc R 1 1
C C19 0.2324(3) 1.07922(13) 0.4857(4) 0.1022(9) Uani d . 1 1
H H19A 0.1819 1.1201 0.4492 0.153 Uiso calc R 1 1
H H19C 0.3328 1.0851 0.4823 0.153 Uiso calc R 1 1
H H19D 0.2184 1.0701 0.5911 0.153 Uiso calc R 1 1
H H1N2 0.274(3) 0.7238(12) 0.559(3) 0.072(7) Uiso d . 1 1

loop_
_atom_site_aniso_label
_atom_site_aniso_U_11
_atom_site_aniso_U_22
_atom_site_aniso_U_33
_atom_site_aniso_U_12
_atom_site_aniso_U_13
_atom_site_aniso_U_23
N1 0.0524(9) 0.0644(10) 0.0664(11) 0.0041(7) 0.0159(7) 0.0093(8)
N2 0.0544(9) 0.0598(10) 0.0637(11) -0.0052(8) 0.0135(7) 0.0005(8)
O1 0.0617(8) 0.0756(10) 0.0863(11) -0.0066(7) 0.0287(7) -0.0043(8)
O2 0.1246(15) 0.0672(10) 0.0933(14) 0.0037(9) -0.0091(11) 0.0129(9)
C1 0.0501(10) 0.0742(13) 0.0501(12) 0.0041(9) 0.0153(8) -0.0015(9)
C2 0.0528(11) 0.0777(14) 0.0531(12) -0.0001(9) 0.0040(8) -0.0115(9)
C3 0.0514(10) 0.0635(11) 0.0475(11) -0.0020(8) 0.0132(8) -0.0084(8)
C4 0.0669(12) 0.0638(13) 0.0615(13) -0.0084(10) 0.0073(10) -0.0102(9)
C5 0.0758(13) 0.0634(12) 0.0624(14) 0.0007(10) 0.0078(10) 0.0034(10)
C6 0.0682(13) 0.0769(14) 0.0617(14) -0.0004(11) -0.0031(10) 0.0038(10)
C7 0.0601(12) 0.0718(14) 0.0634(13) -0.0117(10) 0.0005(10) -0.0038(10)
C8 0.0495(10) 0.0603(11) 0.0513(11) -0.0038(8) 0.0147(8) -0.0033(8)
C9 0.0676(13) 0.0903(16) 0.0584(14) 0.0158(11) 0.0217(10) 0.0089(11)
C10 0.0542(11) 0.0711(14) 0.0938(18) -0.0107(10) 0.0132(11) 0.0141(12)
C11 0.0587(12) 0.0594(12) 0.0917(17) -0.0093(10) 0.0079(11) -0.0037(11)
C12 0.0482(10) 0.0538(10) 0.0563(12) -0.0028(8) 0.0015(8) 0.0027(8)
C13 0.0543(10) 0.0534(10) 0.0569(12) 0.0020(8) 0.0061(8) -0.0050(8)
C14 0.0486(10) 0.0600(11) 0.0534(11) -0.0017(8) 0.0097(8) 0.0042(8)
C15 0.0546(10) 0.0527(11) 0.0618(13) -0.0058(8) 0.0078(8) 0.0018(8)
C16 0.0592(11) 0.0502(10) 0.0538(12) 0.0011(8) 0.0053(8) -0.0016(8)
C17 0.0479(9) 0.0530(10) 0.0502(10) 0.0031(8) 0.0064(7) 0.0072(8)
C18 0.0780(16) 0.1011(19) 0.110(2) 0.0006(14) 0.0436(14) -0.0225(15)
C19 0.112(2) 0.0623(15) 0.128(3) 0.0008(14) 0.0042(18) 0.0030(15)

loop_
_atom_type_symbol
_atom_type_description
_atom_type_scat_dispersion_real
_atom_type_scat_dispersion_imag
_atom_type_scat_source
C C 0.0181 0.0091 'International Tables Vol C Tables 4.2.6.8 and 6.1.1.4'
H H 0.0000 0.0000 'International Tables Vol C Tables 4.2.6.8 and 6.1.1.4'
N N 0.0311 0.0180 'International Tables Vol C Tables 4.2.6.8 and 6.1.1.4'
O O 0.0492 0.0322 'International Tables Vol C Tables 4.2.6.8 and 6.1.1.4'

loop_
_geom_angle_atom_site_label_1
_geom_angle_atom_site_label_2
_geom_angle_atom_site_label_3
_geom_angle
C10 N1 C17 107.95(17)
C10 N1 C9 126.61(18)
C17 N1 C9 125.33(17)
C1 N2 C8 108.88(17)
C1 N2 H1N2 127.1(16)
C8 N2 H1N2 123.6(16)
C14 O1 C18 117.49(17)
C5 O2 C19 118.1(2)
C2 C1 N2 108.97(18)
C2 C1 C9 129.2(2)
N2 C1 C9 121.79(19)
C1 C2 C3 108.28(17)
C1 C2 H2A 125.9
C3 C2 H2A 125.9
C8 C3 C4 119.24(18)
C8 C3 C2 106.12(17)
C4 C3 C2 134.64(18)
C5 C4 C3 118.42(19)
C5 C4 H4A 120.8
C3 C4 H4A 120.8
C4 C5 O2 124.4(2)
C4 C5 C6 121.1(2)
O2 C5 C6 114.5(2)
C7 C6 C5 121.5(2)
C7 C6 H6A 119.3
C5 C6 H6A 119.3
C6 C7 C8 117.88(19)
C6 C7 H7A 121.1
C8 C7 H7A 121.1
N2 C8 C7 130.36(18)
N2 C8 C3 107.76(17)
C7 C8 C3 121.86(19)
N1 C9 C1 114.58(18)
N1 C9 H9A 108.6
C1 C9 H9A 108.6
N1 C9 H9B 108.6
C1 C9 H9B 108.6
H9A C9 H9B 107.6
C11 C10 N1 110.38(18)
C11 C10 H10A 124.8
N1 C10 H10A 124.8
C10 C11 C12 107.10(19)
C10 C11 H11A 126.5
C12 C11 H11A 126.5
C17 C12 C13 119.31(16)
C17 C12 C11 106.74(18)
C13 C12 C11 133.94(19)
C14 C13 C12 118.18(17)
C14 C13 H13A 120.9
C12 C13 H13A 120.9
C13 C14 O1 124.04(18)
C13 C14 C15 121.81(18)
O1 C14 C15 114.14(16)
C16 C15 C14 120.99(17)
C16 C15 H15A 119.5
C14 C15 H15A 119.5
C15 C16 C17 117.50(17)
C15 C16 H16A 121.2
C17 C16 H16A 121.2
N1 C17 C16 129.98(18)
N1 C17 C12 107.83(16)
C16 C17 C12 122.19(18)
O1 C18 H18A 109.5
O1 C18 H18B 109.5
H18A C18 H18B 109.5
O1 C18 H18C 109.5
H18A C18 H18C 109.5
H18B C18 H18C 109.5
O2 C19 H19A 109.5
O2 C19 H19C 109.5
H19A C19 H19C 109.5
O2 C19 H19D 109.5
H19A C19 H19D 109.5
H19C C19 H19D 109.5

loop_
_geom_bond_atom_site_label_1
_geom_bond_atom_site_label_2
_geom_bond_distance
N1 C10 1.362(3)
N1 C17 1.385(2)
N1 C9 1.465(3)
N2 C1 1.377(3)
N2 C8 1.381(3)
N2 H1N2 0.88(2)
O1 C14 1.390(2)
O1 C18 1.411(3)
O2 C5 1.379(3)
O2 C19 1.398(3)
C1 C2 1.349(3)
C1 C9 1.488(3)
C2 C3 1.431(3)
C2 H2A 0.9300
C3 C8 1.400(3)
C3 C4 1.406(3)
C4 C5 1.374(3)
C4 H4A 0.9300
C5 C6 1.396(3)
C6 C7 1.367(3)
C6 H6A 0.9300
C7 C8 1.385(3)
C7 H7A 0.9300
C9 H9A 0.9700
C9 H9B 0.9700
C10 C11 1.359(3)
C10 H10A 0.9300
C11 C12 1.419(3)
C11 H11A 0.9300
C12 C17 1.401(3)
C12 C13 1.408(3)
C13 C14 1.364(3)
C13 H13A 0.9300
C14 C15 1.402(3)
C15 C16 1.376(3)
C15 H15A 0.9300
C16 C17 1.387(3)
C16 H16A 0.9300
C18 H18A 0.9600
C18 H18B 0.9600
C18 H18C 0.9600
C19 H19A 0.9600
C19 H19C 0.9600
C19 H19D 0.9600

loop_
_geom_hbond_atom_site_label_D
_geom_hbond_atom_site_label_H
_geom_hbond_atom_site_label_A
_geom_hbond_site_symmetry_A
_geom_hbond_distance_DH
_geom_hbond_distance_HA
_geom_hbond_distance_DA
_geom_hbond_angle_DHA
_geom_hbond_publ_flag
N2 H1N2 O1 1_455 0.88(2) 2.24(3) 3.037(2) 151(2) yes

loop_
_geom_torsion_atom_site_label_1
_geom_torsion_atom_site_label_2
_geom_torsion_atom_site_label_3
_geom_torsion_atom_site_label_4
_geom_torsion
C8 N2 C1 C2 -0.1(2)
C8 N2 C1 C9 178.52(17)
N2 C1 C2 C3 0.3(2)
C9 C1 C2 C3 -178.2(2)
C1 C2 C3 C8 -0.3(2)
C1 C2 C3 C4 179.3(2)
C8 C3 C4 C5 -0.7(3)
C2 C3 C4 C5 179.7(2)
C3 C4 C5 O2 179.0(2)
C3 C4 C5 C6 -1.1(3)
C19 O2 C5 C4 -17.5(4)
C19 O2 C5 C6 162.6(2)
C4 C5 C6 C7 1.6(4)
O2 C5 C6 C7 -178.5(2)
C5 C6 C7 C8 -0.2(3)
C1 N2 C8 C7 178.2(2)
C1 N2 C8 C3 -0.1(2)
C6 C7 C8 N2 -179.7(2)
C6 C7 C8 C3 -1.6(3)
C4 C3 C8 N2 -179.48(17)
C2 C3 C8 N2 0.3(2)
C4 C3 C8 C7 2.1(3)
C2 C3 C8 C7 -178.18(18)
C10 N1 C9 C1 -105.6(2)
C17 N1 C9 C1 78.6(3)
C2 C1 C9 N1 -118.1(2)
N2 C1 C9 N1 63.6(3)
C17 N1 C10 C11 -0.4(2)
C9 N1 C10 C11 -176.8(2)
N1 C10 C11 C12 0.0(3)
C10 C11 C12 C17 0.5(2)
C10 C11 C12 C13 179.3(2)
C17 C12 C13 C14 1.4(3)
C11 C12 C13 C14 -177.2(2)
C12 C13 C14 O1 177.71(17)
C12 C13 C14 C15 -1.6(3)
C18 O1 C14 C13 -2.9(3)
C18 O1 C14 C15 176.4(2)
C13 C14 C15 C16 0.9(3)
O1 C14 C15 C16 -178.47(17)
C14 C15 C16 C17 0.0(3)
C10 N1 C17 C16 -178.4(2)
C9 N1 C17 C16 -1.9(3)
C10 N1 C17 C12 0.7(2)
C9 N1 C17 C12 177.15(18)
C15 C16 C17 N1 178.80(18)
C15 C16 C17 C12 -0.2(3)
C13 C12 C17 N1 -179.73(16)
C11 C12 C17 N1 -0.7(2)
C13 C12 C17 C16 -0.5(3)
C11 C12 C17 C16 178.44(17)

loop_
_cod_related_entry_id
_cod_related_entry_database
_cod_related_entry_code
1 ChemSpider 30657607
